data_2225165
loop_
_publ_author_name
'Ladraa, Souheila'
'Bouraiou, Abdelmalek'
'Bouacida, Sofiane'
'Roisnel, Thierry'
'Belfaitah, Ali'

_publ_section_title
;
 2-Chloroquinoline-3-carboxylic acid
;
_journal_coeditor_code BQ2197
_journal_issue 3
_journal_name_full 'Acta Crystallographica Section E'
_journal_page_first o693
_journal_paper_doi 10.1107/S1600536810006501
_journal_volume 66
_journal_year 2010
_chemical_formula_iupac 'C10 H6 Cl1 N O2'
_chemical_formula_moiety 'C10 H6 Cl1 N O2'
_chemical_formula_sum 'C10 H6 Cl N O2'
_chemical_formula_weight 207.61
_chemical_name_systematic
;
2-Chloroquinoline-3-carboxylic acid
;
_space_group_IT_number 33
_symmetry_cell_setting orthorhombic
_symmetry_space_group_name_Hall 'P -2bc 2a'
_symmetry_space_group_name_H-M 'P 21 n b'
_atom_sites_solution_hydrogens geom
_atom_sites_solution_primary direct
_atom_sites_solution_secondary difmap
_cell_angle_alpha 90
_cell_angle_beta 90
_cell_angle_gamma 90
_cell_formula_units_Z 4
_cell_length_a 5.8193(2)
_cell_length_b 8.0689(3)
_cell_length_c 18.1780(5)
_cell_measurement_reflns_used 21289
_cell_measurement_temperature 120(2)
_cell_measurement_theta_max 27.485
_cell_measurement_theta_min 2.91
_cell_volume 853.55(5)
_computing_cell_refinement 'SCALEPACK (Otwinowski & Minor, 1997)'
_computing_data_collection 'COLLECT (Nonius, 1998)'
_computing_data_reduction 'DENZO and SCALEPACK (Otwinowski & Minor 1997)'
_computing_molecular_graphics 'ORTEP-3 for Windows (Farrugia, 1997) and DIAMOND (Brandenburg & Berndt, 2001)'
_computing_publication_material 'WinGX (Farrugia, 1999)'
_computing_structure_refinement 'SHELXL97 (Sheldrick, 2008)'
_computing_structure_solution 'SIR2002 (Burla <i>et al.</i>,  2003)'
_diffrn_ambient_temperature 120(2)
_diffrn_detector_area_resol_mean 9
_diffrn_measured_fraction_theta_full 0.998
_diffrn_measured_fraction_theta_max 0.998
_diffrn_measurement_device '95mm CCD camera on \k-goniostat'
_diffrn_measurement_device_type 'Nonius KappaCCD'
_diffrn_measurement_method 'CCD rotation images, thin slices'
_diffrn_radiation_monochromator graphite
_diffrn_radiation_type MoK\a
_diffrn_radiation_wavelength 0.71073
_diffrn_reflns_av_R_equivalents 0.0458
_diffrn_reflns_limit_h_max 7
_diffrn_reflns_limit_h_min -7
_diffrn_reflns_limit_k_max 10
_diffrn_reflns_limit_k_min -10
_diffrn_reflns_limit_l_max 23
_diffrn_reflns_limit_l_min -23
_diffrn_reflns_number 13714
_diffrn_reflns_theta_full 27.47
_diffrn_reflns_theta_max 27.47
_diffrn_reflns_theta_min 3.38
_exptl_absorpt_coefficient_mu 0.413
_exptl_absorpt_correction_T_max 0.967
_exptl_absorpt_correction_T_min 0.915
_exptl_absorpt_correction_type multi-scan
_exptl_absorpt_process_details
;
(SADABS; Sheldrick, 2002)
;
_exptl_crystal_colour yellow
_exptl_crystal_density_diffrn 1.616
_exptl_crystal_density_method 'not measured'
_exptl_crystal_description prism
_exptl_crystal_F_000 424
_exptl_crystal_size_max 0.19
_exptl_crystal_size_mid 0.12
_exptl_crystal_size_min 0.08
_refine_diff_density_max 0.319
_refine_diff_density_min -0.352
_refine_ls_abs_structure_details 'Flack (1983), 862 Friedel pairs'
_refine_ls_abs_structure_Flack 0.28(9)
_refine_ls_extinction_method none
_refine_ls_goodness_of_fit_ref 1.144
_refine_ls_hydrogen_treatment constr
_refine_ls_matrix_type full
_refine_ls_number_parameters 129
_refine_ls_number_reflns 1938
_refine_ls_number_restraints 1
_refine_ls_restrained_S_all 1.143
_refine_ls_R_factor_gt 0.0376
_refine_ls_shift/su_max 0.001
_refine_ls_structure_factor_coef Fsqd
_refine_ls_weighting_details 'calc w=1/[\s^2^(Fo^2^)+(0.0388P)^2^+0.7398P] where P=(Fo^2^+2Fc^2^)/3'
_refine_ls_weighting_scheme calc
_refine_ls_wR_factor_ref 0.0944
_reflns_number_gt 1746
_reflns_number_total 1938
_reflns_threshold_expression I>2sigma(I)
_cod_data_source_file bq2197.cif
_cod_data_source_block I
_cod_database_code 2225165
_cod_database_fobs_code 2225165

loop_
_space_group_symop_operation_xyz
'x, y, z'
'x+1/2, -y, -z'
'x+1/2, -y+1/2, z+1/2'
'x, y+1/2, -z+1/2'

loop_
_atom_site_type_symbol
_atom_site_label
_atom_site_fract_x
_atom_site_fract_y
_atom_site_fract_z
_atom_site_U_iso_or_equiv
_atom_site_adp_type
_atom_site_calc_flag
_atom_site_refinement_flags
_atom_site_occupancy
_atom_site_disorder_assembly
_atom_site_disorder_group
C C1 0.1466(5) 0.1851(3) 0.23620(14) 0.0167(5) Uani d . 1 . .
C C2 -0.0521(4) 0.0966(3) 0.21287(14) 0.0161(5) Uani d . 1 . .
C C3 -0.0939(5) 0.0943(3) 0.13814(14) 0.0182(5) Uani d . 1 . .
H H3 -0.2255 0.0377 0.1201 0.022 Uiso calc R 1 . .
C C4 0.0535(5) 0.1735(3) 0.08831(15) 0.0175(5) Uani d . 1 . .
C C5 0.0162(5) 0.1732(3) 0.01110(15) 0.0204(6) Uani d . 1 . .
H H5 -0.113 0.1173 -0.009 0.024 Uiso calc R 1 . .
C C6 0.1668(5) 0.2538(3) -0.03428(14) 0.0196(6) Uani d . 1 . .
H H6 0.1416 0.254 -0.0859 0.024 Uiso calc R 1 . .
C C7 0.3592(5) 0.3363(3) -0.00485(15) 0.0217(6) Uani d . 1 . .
H H7 0.4622 0.3918 -0.0371 0.026 Uiso calc R 1 . .
C C8 0.4009(5) 0.3382(3) 0.06923(15) 0.0200(6) Uani d . 1 . .
H H8 0.5315 0.3945 0.0882 0.024 Uiso calc R 1 . .
C C9 0.2487(5) 0.2563(3) 0.11715(13) 0.0164(5) Uani d . 1 . .
C C10 -0.2112(4) 0.0090(3) 0.26469(13) 0.0168(5) Uani d . 1 . .
N N1 0.2901(4) 0.2608(3) 0.19237(12) 0.0173(5) Uani d . 1 . .
O O1 -0.1908(4) 0.0077(3) 0.33080(10) 0.0268(5) Uani d . 1 . .
O O2 -0.3754(4) -0.0713(3) 0.22913(11) 0.0256(5) Uani d . 1 . .
H H2 -0.4571 -0.1233 0.2594 0.038 Uiso calc R 1 . .
Cl Cl1 0.22006(13) 0.19998(8) 0.32850(3) 0.02526(17) Uani d . 1 . .

loop_
_atom_site_aniso_label
_atom_site_aniso_U_11
_atom_site_aniso_U_22
_atom_site_aniso_U_33
_atom_site_aniso_U_12
_atom_site_aniso_U_13
_atom_site_aniso_U_23
C1 0.0190(13) 0.0187(13) 0.0124(11) 0.0014(10) -0.0030(9) -0.0007(10)
C2 0.0152(13) 0.0183(12) 0.0148(13) 0.0012(10) 0.0014(9) 0.0008(10)
C3 0.0137(13) 0.0211(13) 0.0198(13) -0.0030(10) 0.0003(11) -0.0030(10)
C4 0.0168(13) 0.0180(12) 0.0176(12) 0.0023(10) 0.0013(10) -0.0001(10)
C5 0.0183(14) 0.0233(13) 0.0195(13) -0.0025(11) -0.0025(11) -0.0032(11)
C6 0.0235(17) 0.0227(13) 0.0127(12) 0.0034(10) -0.0010(10) -0.0001(9)
C7 0.0221(15) 0.0239(14) 0.0191(13) -0.0008(11) 0.0041(11) 0.0029(11)
C8 0.0174(14) 0.0220(13) 0.0208(13) 0.0003(11) -0.0002(10) -0.0002(11)
C9 0.0170(14) 0.0169(11) 0.0151(11) 0.0006(11) -0.0019(11) -0.0008(8)
C10 0.0142(13) 0.0168(12) 0.0195(13) -0.0022(10) 0.0035(10) -0.0008(10)
N1 0.0171(11) 0.0176(10) 0.0173(10) -0.0023(8) -0.0008(9) -0.0002(9)
O1 0.0259(10) 0.0380(12) 0.0165(9) -0.0116(9) 0.0015(8) -0.0001(8)
O2 0.0242(11) 0.0347(11) 0.0180(10) -0.0156(9) 0.0012(8) 0.0041(9)
Cl1 0.0242(3) 0.0352(3) 0.0164(3) -0.0106(3) -0.0016(3) 0.0029(2)

loop_
_atom_type_symbol
_atom_type_description
_atom_type_scat_dispersion_real
_atom_type_scat_dispersion_imag
_atom_type_scat_source
C C 0.0033 0.0016 'International Tables Vol C Tables 4.2.6.8 and 6.1.1.4'
H H 0 0 'International Tables Vol C Tables 4.2.6.8 and 6.1.1.4'
N N 0.0061 0.0033 'International Tables Vol C Tables 4.2.6.8 and 6.1.1.4'
O O 0.0106 0.006 'International Tables Vol C Tables 4.2.6.8 and 6.1.1.4'
Cl Cl 0.1484 0.1585 'International Tables Vol C Tables 4.2.6.8 and 6.1.1.4'

loop_
_geom_angle_atom_site_label_1
_geom_angle_atom_site_label_2
_geom_angle_atom_site_label_3
_geom_angle_site_symmetry_1
_geom_angle_site_symmetry_3
_geom_angle
_geom_angle_publ_flag
N1 C1 C2 . . 124.9(2) ?
N1 C1 Cl1 . . 113.6(2) ?
C2 C1 Cl1 . . 121.5(2) ?
C3 C2 C1 . . 116.3(2) ?
C3 C2 C10 . . 120.2(2) ?
C1 C2 C10 . . 123.5(2) ?
C2 C3 C4 . . 121.5(3) ?
C2 C3 H3 . . 119.3 ?
C4 C3 H3 . . 119.3 ?
C3 C4 C9 . . 117.8(2) ?
C3 C4 C5 . . 123.0(3) ?
C9 C4 C5 . . 119.2(2) ?
C6 C5 C4 . . 119.8(3) ?
C6 C5 H5 . . 120.1 ?
C4 C5 H5 . . 120.1 ?
C5 C6 C7 . . 120.3(2) ?
C5 C6 H6 . . 119.8 ?
C7 C6 H6 . . 119.8 ?
C8 C7 C6 . . 121.3(3) ?
C8 C7 H7 . . 119.3 ?
C6 C7 H7 . . 119.3 ?
C7 C8 C9 . . 119.5(3) ?
C7 C8 H8 . . 120.2 ?
C9 C8 H8 . . 120.2 ?
N1 C9 C8 . . 119.2(2) ?
N1 C9 C4 . . 121.0(2) ?
C8 C9 C4 . . 119.8(2) ?
O1 C10 O2 . . 123.6(2) ?
O1 C10 C2 . . 124.7(2) ?
O2 C10 C2 . . 111.7(2) ?
C1 N1 C9 . . 118.5(2) ?
C10 O2 H2 . . 109.5 ?

loop_
_geom_bond_atom_site_label_1
_geom_bond_atom_site_label_2
_geom_bond_site_symmetry_2
_geom_bond_distance
_geom_bond_publ_flag
C1 N1 . 1.306(3) ?
C1 C2 . 1.424(4) ?
C1 Cl1 . 1.736(3) ?
C2 C3 . 1.380(4) ?
C2 C10 . 1.498(3) ?
C3 C4 . 1.402(4) ?
C3 H3 . 0.95 ?
C4 C9 . 1.418(4) ?
C4 C5 . 1.420(4) ?
C5 C6 . 1.368(4) ?
C5 H5 . 0.95 ?
C6 C7 . 1.408(4) ?
C6 H6 . 0.95 ?
C7 C8 . 1.368(4) ?
C7 H7 . 0.95 ?
C8 C9 . 1.407(4) ?
C8 H8 . 0.95 ?
C9 N1 . 1.389(3) ?
C10 O1 . 1.208(3) ?
C10 O2 . 1.323(3) ?
O2 H2 . 0.84 ?

loop_
_geom_hbond_atom_site_label_D
_geom_hbond_atom_site_label_H
_geom_hbond_atom_site_label_A
_geom_hbond_site_symmetry_A
_geom_hbond_distance_DH
_geom_hbond_distance_HA
_geom_hbond_distance_DA
_geom_hbond_angle_DHA
_geom_hbond_publ_flag
O2 H2 N1 4_445 0.8400 1.9500 2.768(3) 164.00 yes
C3 H3 O2 . 0.9500 2.3400 2.685(4) 101.00 yes
C8 H8 O1 4_655 0.9500 2.3700 3.290(4) 163.00 yes

loop_
_geom_torsion_atom_site_label_1
_geom_torsion_atom_site_label_2
_geom_torsion_atom_site_label_3
_geom_torsion_atom_site_label_4
_geom_torsion_site_symmetry_1
_geom_torsion_site_symmetry_2
_geom_torsion_site_symmetry_3
_geom_torsion_site_symmetry_4
_geom_torsion
_geom_torsion_publ_flag
N1 C1 C2 C3 . . . . -0.8(4) ?
Cl1 C1 C2 C3 . . . . 179.6(2) ?
N1 C1 C2 C10 . . . . 179.0(2) ?
Cl1 C1 C2 C10 . . . . -0.6(4) ?
C1 C2 C3 C4 . . . . 0.7(4) ?
C10 C2 C3 C4 . . . . -179.2(2) ?
C2 C3 C4 C9 . . . . 0.2(4) ?
C2 C3 C4 C5 . . . . 179.8(3) ?
C3 C4 C5 C6 . . . . 179.7(3) ?
C9 C4 C5 C6 . . . . -0.6(4) ?
C4 C5 C6 C7 . . . . 0.3(4) ?
C5 C6 C7 C8 . . . . 0.1(4) ?
C6 C7 C8 C9 . . . . 0.0(4) ?
C7 C8 C9 N1 . . . . -179.0(3) ?
C7 C8 C9 C4 . . . . -0.3(4) ?
C3 C4 C9 N1 . . . . -1.0(4) ?
C5 C4 C9 N1 . . . . 179.4(2) ?
C3 C4 C9 C8 . . . . -179.7(2) ?
C5 C4 C9 C8 . . . . 0.7(4) ?
C3 C2 C10 O1 . . . . -178.2(3) ?
C1 C2 C10 O1 . . . . 1.9(4) ?
C3 C2 C10 O2 . . . . 3.3(4) ?
C1 C2 C10 O2 . . . . -176.6(2) ?
C2 C1 N1 C9 . . . . 0.1(4) ?
Cl1 C1 N1 C9 . . . . 179.68(18) ?
C8 C9 N1 C1 . . . . 179.6(2) ?
C4 C9 N1 C1 . . . . 0.9(4) ?
